data_4307292
loop_
_publ_author_name
'Daisuke Sato'
'Tomoyuki Akutagawa'
'Sadamu Takeda'
'Shin-ichiro Noro'
'Takayoshi Nakamura'

_publ_section_title
;
Supramolecular Rotor: Adamantylammonium([18]crown-6) in [Ni(dmit)2]- Salt
;
_journal_name_full 'Inorganic Chemistry'
_journal_page_first 363
_journal_page_last 365
_journal_paper_doi 10.1021/ic061831u
_journal_volume 46
_journal_year 2007
_chemical_formula_moiety 'C28 H42 N O6 Ni S10 '
_chemical_formula_sum 'C28 H42 N Ni O6 S10'
_chemical_formula_weight 867.94
_space_group_IT_number 2
_symmetry_cell_setting triclinic
_symmetry_Int_Tables_number 2
_symmetry_space_group_name_Hall '-P 1'
_symmetry_space_group_name_H-M 'P -1'
_cell_angle_alpha 68.578(14)
_cell_angle_beta 73.430(16)
_cell_angle_gamma 84.413(14)
_cell_formula_units_Z 2
_cell_length_a 10.958(5)
_cell_length_b 13.411(5)
_cell_length_c 14.512(7)
_cell_measurement_reflns_used 11723
_cell_measurement_temperature 163.1
_cell_measurement_theta_max 27.4
_cell_measurement_theta_min 3.0
_cell_volume 1902.8(15)
_computing_cell_refinement PROCESS-AUTO
_computing_data_collection PROCESS-AUTO
_computing_data_reduction CrystalStructure
_computing_publication_material 'CrystalStructure 3.7.0'
_computing_structure_refinement CRYSTALS
_computing_structure_solution SIR92
_diffrn_detector_area_resol_mean 10.00
_diffrn_measured_fraction_theta_full 0.986
_diffrn_measured_fraction_theta_max 0.986
_diffrn_measurement_device_type 'Rigaku RAXIS-RAPID'
_diffrn_measurement_method \w
_diffrn_radiation_type 'Mo K\a'
_diffrn_radiation_wavelength 0.71075
_diffrn_reflns_av_R_equivalents 0.055
_diffrn_reflns_limit_h_max 14
_diffrn_reflns_limit_h_min -14
_diffrn_reflns_limit_k_max 17
_diffrn_reflns_limit_k_min -17
_diffrn_reflns_limit_l_max 18
_diffrn_reflns_limit_l_min -18
_diffrn_reflns_number 18748
_diffrn_reflns_theta_full 27.44
_diffrn_reflns_theta_max 27.44
_exptl_absorpt_coefficient_mu 1.098
_exptl_absorpt_correction_T_max 0.896
_exptl_absorpt_correction_T_min 0.632
_exptl_absorpt_correction_type multi-scan
_exptl_absorpt_process_details
;
    Higashi, T. (1995). Program for Absorption Correction.
    Rigaku Corporation, Tokyo, Japan.
;
_exptl_crystal_colour black
_exptl_crystal_density_diffrn 1.515
_exptl_crystal_density_method 'not measured'
_exptl_crystal_description block
_exptl_crystal_F_000 906.00
_exptl_crystal_size_max 0.50
_exptl_crystal_size_mid 0.20
_exptl_crystal_size_min 0.10
_refine_diff_density_max 1.51
_refine_diff_density_min -0.78
_refine_ls_extinction_method none
_refine_ls_goodness_of_fit_ref 0.919
_refine_ls_hydrogen_treatment refall
_refine_ls_number_parameters 460
_refine_ls_number_reflns 5787
_refine_ls_R_factor_gt 0.0661
_refine_ls_shift/su_max 0.0175
_refine_ls_structure_factor_coef Fsqd
_refine_ls_weighting_details
;
    Chebychev polynomial with 3 parameters (Carruthers & Watkin, 1979)
    8539.0100    11924.5000    3641.4400
;
_refine_ls_weighting_scheme calc
_refine_ls_wR_factor_ref 0.1343
_reflns_number_gt 4470
_reflns_number_total 8573
_reflns_threshold_expression F^2^>2.0\s(F^2^)
_cod_data_source_file ic061831usi20060926_125010.cif
_cod_data_source_block '_adaman-low'
_cod_original_cell_volume 1902.8(14)
_cod_original_formula_sum 'C28 H42 N O6 Ni S10 '
_cod_database_code 4307292

loop_
_symmetry_equiv_pos_site_id
_symmetry_equiv_pos_as_xyz
1 +X,+Y,+Z
2 -X,-Y,-Z

loop_
_atom_site_label
_atom_site_type_symbol
_atom_site_fract_x
_atom_site_fract_y
_atom_site_fract_z
_atom_site_U_iso_or_equiv
_atom_site_adp_type
_atom_site_occupancy
_atom_site_symmetry_multiplicity
_atom_site_calc_flag
_atom_site_refinement_flags
_atom_site_disorder_assembly
_atom_site_disorder_group
Ni(1) Ni 0.0000 0.0000 0.0000 0.0296(2) Uani 1.00 2 d S . .
S(1) S -0.27807(19) 0.37837(16) 0.23622(16) 0.0529(5) Uani 1.00 1 d . . .
S(2) S -0.05358(16) 0.25730(12) 0.16053(12) 0.0381(4) Uani 1.00 1 d . . .
S(3) S -0.30081(14) 0.21087(12) 0.15329(12) 0.0381(4) Uani 1.00 1 d . . .
S(4) S 0.07576(14) 0.09417(13) 0.06471(12) 0.0379(4) Uani 1.00 1 d . . .
S(5) S -0.19389(13) 0.04963(12) 0.04931(12) 0.0371(4) Uani 1.00 1 d . . .
C(1) C -0.2137(5) 0.2875(4) 0.1847(4) 0.0336(15) Uani 1.00 1 d . . .
C(2) C -0.0579(5) 0.1597(4) 0.1086(4) 0.0320(15) Uani 1.00 1 d . . .
C(3) C -0.1747(5) 0.1390(4) 0.1031(4) 0.0316(15) Uani 1.00 1 d . . .
Ni(2) Ni 0.0000 0.0000 0.5000 0.0402(3) Uani 1.00 2 d S . .
S(6) S 0.6694(2) -0.07124(16) 0.34235(16) 0.0579(5) Uani 1.00 1 d . . .
S(7) S 0.42507(18) 0.01404(13) 0.29419(13) 0.0475(4) Uani 1.00 1 d . . .
S(8) S 0.4212(2) -0.11489(18) 0.50360(16) 0.0627(5) Uani 1.00 1 d . . .
S(9) S 0.13952(18) 0.05048(13) 0.35149(12) 0.0463(4) Uani 1.00 1 d . . .
S(10) S 0.13741(19) -0.08462(18) 0.58069(14) 0.0585(5) Uani 1.00 1 d . . .
C(4) C 0.5131(7) -0.0588(5) 0.3786(5) 0.050(2) Uani 1.00 1 d . . .
C(5) C 0.2768(7) -0.0047(5) 0.3841(5) 0.0440(19) Uani 1.00 1 d . . .
C(6) C 0.2748(7) -0.0640(5) 0.4825(5) 0.049(2) Uani 1.00 1 d . . .
O(1) O 0.2501(7) 0.4494(5) 0.1672(5) 0.083(2) Uani 1.00 1 d . . .
O(2) O 0.2825(5) 0.3743(4) 0.3675(5) 0.0693(19) Uani 1.00 1 d . . .
O(3) O 0.3370(6) 0.5050(6) 0.4694(5) 0.087(2) Uani 1.00 1 d . . .
O(4) O 0.1594(6) 0.6705(7) 0.4518(5) 0.096(2) Uani 1.00 1 d . . .
O(5) O 0.0090(5) 0.7066(4) 0.3161(4) 0.0652(17) Uani 1.00 1 d . . .
O(6) O 0.0729(5) 0.6241(5) 0.1538(4) 0.0744(19) Uani 1.00 1 d . . .
C(7) C 0.2265(9) 0.3413(6) 0.2357(6) 0.070(2) Uani 1.00 1 d . . .
C(8) C 0.3077(8) 0.3162(9) 0.3053(9) 0.086(3) Uani 1.00 1 d . . .
C(9) C 0.3570(8) 0.3383(6) 0.4408(6) 0.068(2) Uani 1.00 1 d . . .
C(10) C 0.3071(9) 0.3992(8) 0.5124(8) 0.098(3) Uani 1.00 1 d . . .
C(11) C 0.2998(14) 0.5639(13) 0.5366(9) 0.137(6) Uani 1.00 1 d . . .
C(12) C 0.1770(12) 0.5998(13) 0.5465(9) 0.130(5) Uani 1.00 1 d . . .
C(13) C 0.0384(8) 0.7206(9) 0.4634(8) 0.089(3) Uani 1.00 1 d . . .
C(14) C 0.0120(8) 0.7755(8) 0.3630(9) 0.084(3) Uani 1.00 1 d . . .
C(15) C -0.0288(8) 0.7548(6) 0.2195(6) 0.070(2) Uani 1.00 1 d . . .
C(16) C -0.0419(7) 0.6686(8) 0.1783(6) 0.082(2) Uani 1.00 1 d . . .
C(17) C 0.0621(9) 0.5355(8) 0.1225(7) 0.077(3) Uani 1.00 1 d . . .
C(18) C 0.1841(10) 0.4873(9) 0.0924(8) 0.093(4) Uani 1.00 1 d . . .
H(1) H 0.1399 0.3336 0.2748 0.083 Uiso 1.00 1 c R . .
H(2) H 0.2440 0.2939 0.1984 0.083 Uiso 1.00 1 c R . .
H(3) H 0.3927 0.3323 0.2636 0.111 Uiso 1.00 1 c R . .
H(4) H 0.3006 0.2422 0.3462 0.111 Uiso 1.00 1 c R . .
H(5) H 0.3470 0.2632 0.4766 0.072 Uiso 1.00 1 c R . .
H(6) H 0.4444 0.3549 0.4068 0.072 Uiso 1.00 1 c R . .
H(7) H 0.3425 0.3689 0.5693 0.093 Uiso 1.00 1 c R . .
H(8) H 0.2171 0.3915 0.5359 0.093 Uiso 1.00 1 c R . .
H(9) H 0.3111 0.5201 0.6018 0.183 Uiso 1.00 1 c R . .
H(10) H 0.3540 0.6250 0.5085 0.183 Uiso 1.00 1 c R . .
H(11) H 0.1556 0.6357 0.5946 0.165 Uiso 1.00 1 c R . .
H(12) H 0.1232 0.5389 0.5711 0.165 Uiso 1.00 1 c R . .
H(13) H -0.0260 0.6680 0.5052 0.121 Uiso 1.00 1 c R . .
H(14) H 0.0377 0.7711 0.4955 0.121 Uiso 1.00 1 c R . .
H(15) H 0.0767 0.8276 0.3208 0.104 Uiso 1.00 1 c R . .
H(16) H -0.0682 0.8098 0.3727 0.104 Uiso 1.00 1 c R . .
H(17) H -0.1083 0.7895 0.2324 0.071 Uiso 1.00 1 c R . .
H(18) H 0.0337 0.8057 0.1701 0.071 Uiso 1.00 1 c R . .
H(19) H -0.0723 0.6986 0.1188 0.081 Uiso 1.00 1 c R . .
H(20) H -0.0999 0.6151 0.2296 0.081 Uiso 1.00 1 c R . .
H(21) H 0.0083 0.4821 0.1782 0.104 Uiso 1.00 1 c R . .
H(22) H 0.0253 0.5612 0.0663 0.104 Uiso 1.00 1 c R . .
H(23) H 0.2358 0.5402 0.0344 0.118 Uiso 1.00 1 c R . .
H(24) H 0.1707 0.4292 0.0737 0.118 Uiso 1.00 1 c R . .
N(1) N 0.2649(4) 0.6062(3) 0.2682(3) 0.0320(13) Uani 1.00 1 d . . .
C(19) C 0.3852(5) 0.6684(4) 0.2002(4) 0.0310(15) Uani 1.00 1 d . . .
C(20) C 0.4947(7) 0.6081(6) 0.2322(11) 0.134(4) Uani 1.00 1 d . . .
C(21) C 0.3971(10) 0.6770(12) 0.0935(6) 0.142(5) Uani 1.00 1 d . . .
C(22) C 0.3821(10) 0.7744(7) 0.2093(10) 0.125(4) Uani 1.00 1 d . . .
C(23) C 0.6167(9) 0.6760(10) 0.1737(11) 0.107(4) Uani 1.00 1 d . . .
C(24) C 0.6353(8) 0.6689(7) 0.0789(11) 0.087(3) Uani 1.00 1 d . . .
C(25) C 0.5441(11) 0.7242(8) 0.0224(7) 0.084(3) Uani 1.00 1 d . . .
C(26) C 0.5140(9) 0.8346(10) 0.0244(7) 0.128(3) Uani 1.00 1 d . . .
C(27) C 0.5043(10) 0.8417(8) 0.1296(11) 0.104(4) Uani 1.00 1 d . . .
C(28) C 0.6097(13) 0.7803(10) 0.1706(7) 0.113(4) Uani 1.00 1 d . . .
H(25) H 0.4808 0.5991 0.3025 0.125 Uiso 1.00 1 c R . .
H(26) H 0.5018 0.5399 0.2252 0.125 Uiso 1.00 1 c R . .
H(27) H 0.3866 0.6077 0.0931 0.167 Uiso 1.00 1 c R . .
H(28) H 0.3345 0.7236 0.0667 0.167 Uiso 1.00 1 c R . .
H(29) H 0.3101 0.8111 0.1891 0.136 Uiso 1.00 1 c R . .
H(30) H 0.3752 0.7682 0.2780 0.136 Uiso 1.00 1 c R . .
H(31) H 0.7162 0.7001 0.0382 0.104 Uiso 1.00 1 c R . .
H(32) H 0.6359 0.5954 0.0868 0.104 Uiso 1.00 1 c R . .
H(33) H 0.5788 0.8823 -0.0264 0.112 Uiso 1.00 1 c R . .
H(34) H 0.4345 0.8556 0.0094 0.112 Uiso 1.00 1 c R . .
H(35) H 0.5986 0.7788 0.2384 0.132 Uiso 1.00 1 c R . .
H(36) H 0.6879 0.8152 0.1275 0.132 Uiso 1.00 1 c R . .
H(37) H 0.6850 0.6406 0.2008 0.118 Uiso 1.00 1 c R . .
H(38) H 0.5648 0.7214 -0.0449 0.104 Uiso 1.00 1 c R . .
H(39) H 0.5034 0.9136 0.1269 0.125 Uiso 1.00 1 c R . .
H(40) H 0.2488 0.5562 0.2406 0.039 Uiso 1.00 1 c R . .
H(41) H 0.1955 0.6542 0.2717 0.039 Uiso 1.00 1 c R . .
H(42) H 0.2748 0.5691 0.3353 0.039 Uiso 1.00 1 c R . .

loop_
_atom_site_aniso_label
_atom_site_aniso_U_11
_atom_site_aniso_U_22
_atom_site_aniso_U_33
_atom_site_aniso_U_12
_atom_site_aniso_U_13
_atom_site_aniso_U_23
Ni(1) 0.0257(5) 0.0322(5) 0.0286(5) -0.0026(4) -0.0044(4) -0.0099(4)
S(1) 0.0553(11) 0.0523(11) 0.0631(12) 0.0116(8) -0.0178(9) -0.0356(9)
S(2) 0.0391(8) 0.0409(8) 0.0406(9) -0.0013(6) -0.0138(7) -0.0189(7)
S(3) 0.0314(8) 0.0403(8) 0.0436(9) 0.0006(6) -0.0059(6) -0.0194(7)
S(4) 0.0285(7) 0.0457(9) 0.0452(9) -0.0009(6) -0.0111(6) -0.0213(7)
S(5) 0.0260(7) 0.0425(8) 0.0464(9) -0.0021(6) -0.0058(6) -0.0223(7)
C(1) 0.042(3) 0.029(2) 0.028(3) -0.002(2) -0.006(2) -0.009(2)
C(2) 0.032(3) 0.040(3) 0.028(3) -0.007(2) -0.011(2) -0.012(2)
C(3) 0.031(3) 0.030(3) 0.029(3) -0.002(2) -0.008(2) -0.005(2)
Ni(2) 0.0469(7) 0.0344(6) 0.0346(6) -0.0071(5) -0.0050(5) -0.0095(5)
S(6) 0.0541(11) 0.0469(10) 0.0500(11) 0.0120(8) 0.0050(8) -0.0086(8)
S(7) 0.0541(11) 0.0405(9) 0.0362(9) 0.0001(7) 0.0007(7) -0.0100(7)
S(8) 0.0531(11) 0.0664(13) 0.0415(10) 0.0084(9) -0.0005(8) 0.0007(9)
S(9) 0.0512(10) 0.0420(9) 0.0353(9) -0.0050(7) -0.0059(7) -0.0051(7)
S(10) 0.0480(10) 0.0716(13) 0.0350(9) -0.0015(9) -0.0011(8) -0.0020(8)
C(4) 0.064(4) 0.031(3) 0.043(4) 0.007(3) -0.002(3) -0.010(3)
C(5) 0.058(4) 0.029(3) 0.039(3) -0.009(2) -0.005(3) -0.010(2)
C(6) 0.058(4) 0.045(3) 0.040(3) -0.001(3) -0.008(3) -0.013(3)
O(1) 0.113(5) 0.064(4) 0.071(4) -0.017(3) -0.023(4) -0.021(3)
O(2) 0.064(3) 0.043(3) 0.093(4) 0.001(2) -0.022(3) -0.013(3)
O(3) 0.098(5) 0.107(5) 0.071(4) 0.013(4) -0.039(3) -0.038(4)
O(4) 0.070(4) 0.166(7) 0.091(5) 0.012(4) -0.028(3) -0.090(5)
O(5) 0.050(3) 0.052(3) 0.080(4) 0.011(2) -0.011(2) -0.015(3)
O(6) 0.050(3) 0.097(4) 0.056(3) -0.018(3) -0.027(2) 0.011(3)
C(7) 0.078(6) 0.059(5) 0.070(5) -0.028(4) 0.002(4) -0.029(4)
C(8) 0.044(4) 0.107(8) 0.126(9) -0.001(5) 0.001(5) -0.080(7)
C(9) 0.060(5) 0.053(4) 0.066(5) 0.018(4) -0.025(4) 0.008(4)
C(10) 0.061(6) 0.072(6) 0.099(8) -0.022(5) 0.017(5) 0.016(6)
C(11) 0.147(12) 0.231(17) 0.081(8) 0.080(12) -0.074(8) -0.098(10)
C(12) 0.085(8) 0.240(18) 0.088(9) -0.004(10) -0.037(7) -0.073(10)
C(13) 0.057(5) 0.139(9) 0.107(8) 0.009(5) 0.001(5) -0.107(8)
C(14) 0.048(5) 0.095(7) 0.118(9) -0.002(4) -0.003(5) -0.061(7)
C(15) 0.050(4) 0.058(5) 0.069(5) 0.003(3) -0.017(4) 0.016(4)
C(16) 0.045(4) 0.101(7) 0.057(5) -0.010(4) -0.023(4) 0.032(5)
C(17) 0.070(6) 0.122(8) 0.068(6) -0.029(5) -0.023(4) -0.056(6)
C(18) 0.097(8) 0.119(9) 0.080(7) -0.057(7) -0.019(6) -0.042(6)
N(1) 0.033(2) 0.030(2) 0.035(2) 0.002(2) -0.016(2) -0.009(2)
C(19) 0.025(2) 0.035(3) 0.033(3) -0.001(2) -0.010(2) -0.010(2)
C(20) 0.030(4) 0.043(4) 0.238(14) -0.008(3) -0.035(6) 0.056(6)
C(21) 0.103(8) 0.278(17) 0.038(5) -0.134(10) 0.002(5) -0.028(7)
C(22) 0.099(8) 0.059(5) 0.182(12) -0.042(5) 0.076(8) -0.079(7)
C(23) 0.053(6) 0.103(9) 0.139(11) 0.015(6) -0.047(7) -0.001(8)
C(24) 0.049(5) 0.051(5) 0.161(11) -0.004(4) -0.015(6) -0.045(6)
C(25) 0.124(9) 0.086(7) 0.050(5) -0.021(6) -0.030(5) -0.023(5)
C(26) 0.057(5) 0.153(10) 0.070(6) 0.053(6) -0.003(4) 0.057(6)
C(27) 0.072(6) 0.077(6) 0.165(12) -0.029(5) 0.034(7) -0.088(8)
C(28) 0.164(12) 0.122(9) 0.045(5) -0.110(8) -0.038(6) 0.015(5)

loop_
_atom_type_symbol
_atom_type_description
_atom_type_scat_dispersion_real
_atom_type_scat_dispersion_imag
_atom_type_scat_source
C C 0.003 0.002
;
International Tables for Crystallography
(1992, Vol. C, Tables 4.2.6.8 and 6.1.1.4)
;
H H 0.000 0.000
;
International Tables for Crystallography
(1992, Vol. C, Table 6.1.1.4)
;
O O 0.011 0.006
;
International Tables for Crystallography
(1992, Vol. C, Tables 4.2.6.8 and 6.1.1.4)
;
N N 0.006 0.003
;
International Tables for Crystallography
(1992, Vol. C, Tables 4.2.6.8 and 6.1.1.4)
;
S S 0.125 0.123
;
International Tables for Crystallography
(1992, Vol. C, Tables 4.2.6.8 and 6.1.1.4)
;
Ni Ni 0.339 1.112
;
International Tables for Crystallography
(1992, Vol. C, Tables 4.2.6.8 and 6.1.1.4)
;

loop_
_geom_angle_atom_site_label_1
_geom_angle_atom_site_label_2
_geom_angle_atom_site_label_3
_geom_angle
_geom_angle_publ_flag
_geom_angle_site_symmetry_1
_geom_angle_site_symmetry_2
_geom_angle_site_symmetry_3
S(4) Ni(1) S(4) 180.00(8) ? . . 55502
S(4) Ni(1) S(5) 93.68(7) ? . . .
S(4) Ni(1) S(5) 86.32(7) ? . . 55502
S(4) Ni(1) S(5) 86.32(7) ? 55502 . .
S(4) Ni(1) S(5) 93.68(7) ? 55502 . 55502
S(5) Ni(1) S(5) 180.00(9) ? . . 55502
C(1) S(2) C(2) 97.6(3) ? . . .
C(1) S(3) C(3) 97.8(3) ? . . .
Ni(1) S(4) C(2) 101.4(2) ? . . .
Ni(1) S(5) C(3) 101.7(2) ? . . .
S(1) C(1) S(2) 123.6(4) ? . . .
S(1) C(1) S(3) 123.2(3) ? . . .
S(2) C(1) S(3) 113.2(3) ? . . .
S(2) C(2) S(4) 122.7(4) ? . . .
S(2) C(2) C(3) 115.9(4) ? . . .
S(4) C(2) C(3) 121.4(5) ? . . .
S(3) C(3) S(5) 122.9(3) ? . . .
S(3) C(3) C(2) 115.5(5) ? . . .
S(5) C(3) C(2) 121.6(4) ? . . .
S(9) Ni(2) S(9) 180.00(10) ? . . 55602
S(9) Ni(2) S(10) 93.58(6) ? . . .
S(9) Ni(2) S(10) 86.42(6) ? . . 55602
S(9) Ni(2) S(10) 86.42(6) ? 55602 . .
S(9) Ni(2) S(10) 93.58(6) ? 55602 . 55602
S(10) Ni(2) S(10) 180.00(12) ? . . 55602
C(4) S(7) C(5) 97.2(3) ? . . .
C(4) S(8) C(6) 97.5(3) ? . . .
Ni(2) S(9) C(5) 101.6(2) ? . . .
Ni(2) S(10) C(6) 101.9(2) ? . . .
S(6) C(4) S(7) 123.0(3) ? . . .
S(6) C(4) S(8) 123.9(4) ? . . .
S(7) C(4) S(8) 113.1(4) ? . . .
S(7) C(5) S(9) 122.6(3) ? . . .
S(7) C(5) C(6) 116.3(5) ? . . .
S(9) C(5) C(6) 121.1(5) ? . . .
S(8) C(6) S(10) 122.3(4) ? . . .
S(8) C(6) C(5) 115.9(5) ? . . .
S(10) C(6) C(5) 121.8(6) ? . . .
C(7) O(1) C(18) 117.2(9) ? . . .
C(8) O(2) C(9) 111.2(7) ? . . .
C(10) O(3) C(11) 115.8(8) ? . . .
C(12) O(4) C(13) 112.2(8) ? . . .
C(14) O(5) C(15) 114.3(7) ? . . .
C(16) O(6) C(17) 110.6(7) ? . . .
O(1) C(7) C(8) 108.6(8) ? . . .
O(2) C(8) C(7) 114.1(8) ? . . .
O(2) C(9) C(10) 105.2(7) ? . . .
O(3) C(10) C(9) 114.0(7) ? . . .
O(3) C(11) C(12) 113.3(15) ? . . .
O(4) C(12) C(11) 111.7(9) ? . . .
O(4) C(13) C(14) 110.8(8) ? . . .
O(5) C(14) C(13) 111.5(9) ? . . .
O(5) C(15) C(16) 110.0(6) ? . . .
O(6) C(16) C(15) 109.1(8) ? . . .
O(6) C(17) C(18) 112.4(9) ? . . .
O(1) C(18) C(17) 115.2(9) ? . . .
N(1) C(19) C(20) 108.7(4) ? . . .
N(1) C(19) C(21) 108.0(7) ? . . .
N(1) C(19) C(22) 110.5(5) ? . . .
C(20) C(19) C(21) 108.5(8) ? . . .
C(20) C(19) C(22) 109.3(8) ? . . .
C(21) C(19) C(22) 111.8(8) ? . . .
C(19) C(20) C(23) 109.8(7) ? . . .
C(19) C(21) C(25) 107.7(9) ? . . .
C(19) C(22) C(27) 109.2(9) ? . . .
C(20) C(23) C(24) 99.8(12) ? . . .
C(20) C(23) C(28) 116.3(10) ? . . .
C(24) C(23) C(28) 112.7(10) ? . . .
C(23) C(24) C(25) 116.3(9) ? . . .
C(21) C(25) C(24) 108.9(7) ? . . .
C(21) C(25) C(26) 93.3(9) ? . . .
C(24) C(25) C(26) 113.6(11) ? . . .
C(25) C(26) C(27) 112.7(8) ? . . .
C(22) C(27) C(26) 107.6(11) ? . . .
C(22) C(27) C(28) 102.2(8) ? . . .
C(26) C(27) C(28) 109.7(10) ? . . .
C(23) C(28) C(27) 113.4(13) ? . . .
O(1) C(7) H(1) 109.3(9) ? . . .
O(1) C(7) H(2) 110.4(9) ? . . .
C(8) C(7) H(1) 109.0(10) ? . . .
C(8) C(7) H(2) 110.1(10) ? . . .
H(1) C(7) H(2) 109.5(13) ? . . .
O(2) C(8) H(3) 107.4(14) ? . . .
O(2) C(8) H(4) 109.1(13) ? . . .
C(7) C(8) H(3) 106.8(13) ? . . .
C(7) C(8) H(4) 109.8(14) ? . . .
H(3) C(8) H(4) 109.5(13) ? . . .
O(2) C(9) H(5) 110.5(11) ? . . .
O(2) C(9) H(6) 110.2(9) ? . . .
C(10) C(9) H(5) 111.3(9) ? . . .
C(10) C(9) H(6) 110.2(12) ? . . .
H(5) C(9) H(6) 109.5(11) ? . . .
O(3) C(10) H(7) 107.9(13) ? . . .
O(3) C(10) H(8) 108.8(10) ? . . .
C(9) C(10) H(7) 108.1(11) ? . . .
C(9) C(10) H(8) 108.5(14) ? . . .
H(7) C(10) H(8) 109.5(13) ? . . .
O(3) C(11) H(9) 108.6(17) ? . . .
O(3) C(11) H(10) 107.6(13) ? . . .
C(12) C(11) H(9) 110.4(14) ? . . .
C(12) C(11) H(10) 107.4(18) ? . . .
H(9) C(11) H(10) 109(2) ? . . .
O(4) C(12) H(11) 108.9(16) ? . . .
O(4) C(12) H(12) 109.5(16) ? . . .
C(11) C(12) H(11) 110.0(17) ? . . .
C(11) C(12) H(12) 107.4(17) ? . . .
H(11) C(12) H(12) 109.5(16) ? . . .
O(4) C(13) H(13) 109.5(11) ? . . .
O(4) C(13) H(14) 108.7(12) ? . . .
C(14) C(13) H(13) 108.7(13) ? . . .
C(14) C(13) H(14) 109.5(12) ? . . .
H(13) C(13) H(14) 109.5(14) ? . . .
O(5) C(14) H(15) 109.1(13) ? . . .
O(5) C(14) H(16) 108.6(14) ? . . .
C(13) C(14) H(15) 108.9(13) ? . . .
C(13) C(14) H(16) 109.2(12) ? . . .
H(15) C(14) H(16) 109.5(13) ? . . .
O(5) C(15) H(17) 109.0(9) ? . . .
O(5) C(15) H(18) 109.7(10) ? . . .
C(16) C(15) H(17) 109.2(11) ? . . .
C(16) C(15) H(18) 109.4(10) ? . . .
H(17) C(15) H(18) 109.5(10) ? . . .
O(6) C(16) H(19) 109.3(10) ? . . .
O(6) C(16) H(20) 109.4(10) ? . . .
C(15) C(16) H(19) 110.3(11) ? . . .
C(15) C(16) H(20) 109.4(11) ? . . .
H(19) C(16) H(20) 109.5(13) ? . . .
O(6) C(17) H(21) 109.0(12) ? . . .
O(6) C(17) H(22) 108.2(11) ? . . .
C(18) C(17) H(21) 108.2(11) ? . . .
C(18) C(17) H(22) 109.5(11) ? . . .
H(21) C(17) H(22) 109.5(14) ? . . .
O(1) C(18) H(23) 107.8(13) ? . . .
O(1) C(18) H(24) 108.1(11) ? . . .
C(17) C(18) H(23) 107.7(12) ? . . .
C(17) C(18) H(24) 108.5(13) ? . . .
H(23) C(18) H(24) 109.5(16) ? . . .
C(19) N(1) H(40) 109.5 ? . . .
C(19) N(1) H(41) 109.5 ? . . .
C(19) N(1) H(42) 109.4 ? . . .
H(40) N(1) H(41) 109.5 ? . . .
H(40) N(1) H(42) 109.5 ? . . .
H(41) N(1) H(42) 109.5 ? . . .
C(19) C(20) H(25) 106.4(9) ? . . .
C(19) C(20) H(26) 112.0(13) ? . . .
C(23) C(20) H(25) 106.2(13) ? . . .
C(23) C(20) H(26) 112.7(10) ? . . .
H(25) C(20) H(26) 109.5(13) ? . . .
C(19) C(21) H(27) 108.7(10) ? . . .
C(19) C(21) H(28) 111.0(13) ? . . .
C(25) C(21) H(27) 109.7(12) ? . . .
C(25) C(21) H(28) 110.3(11) ? . . .
H(27) C(21) H(28) 109.5(19) ? . . .
C(19) C(22) H(29) 107.5(14) ? . . .
C(19) C(22) H(30) 111.3(9) ? . . .
C(27) C(22) H(29) 106.6(10) ? . . .
C(27) C(22) H(30) 112.4(14) ? . . .
H(29) C(22) H(30) 109.5(15) ? . . .
C(20) C(23) H(37) 109.5 ? . . .
C(24) C(23) H(37) 108.2 ? . . .
C(28) C(23) H(37) 109.8 ? . . .
C(23) C(24) H(31) 107.1(17) ? . . .
C(23) C(24) H(32) 108.5(15) ? . . .
C(25) C(24) H(31) 106.6(13) ? . . .
C(25) C(24) H(32) 108.8(16) ? . . .
H(31) C(24) H(32) 109.5(13) ? . . .
C(21) C(25) H(38) 113.2 ? . . .
C(24) C(25) H(38) 113.0 ? . . .
C(26) C(25) H(38) 113.2 ? . . .
C(25) C(26) H(33) 108.7(13) ? . . .
C(25) C(26) H(34) 108.9(15) ? . . .
C(27) C(26) H(33) 109.2(15) ? . . .
C(27) C(26) H(34) 107.9(12) ? . . .
H(33) C(26) H(34) 109.5(13) ? . . .
C(22) C(27) H(39) 113.3 ? . . .
C(26) C(27) H(39) 112.4 ? . . .
C(28) C(27) H(39) 111.3 ? . . .
C(23) C(28) H(35) 107.9(13) ? . . .
C(23) C(28) H(36) 108.1(14) ? . . .
C(27) C(28) H(35) 109.5(15) ? . . .
C(27) C(28) H(36) 108.4(11) ? . . .
H(35) C(28) H(36) 109(2) ? . . .

loop_
_geom_bond_atom_site_label_1
_geom_bond_atom_site_label_2
_geom_bond_distance
_geom_bond_publ_flag
_geom_bond_site_symmetry_1
_geom_bond_site_symmetry_2
Ni(1) S(4) 2.164(2) ? . .
Ni(1) S(4) 2.164(2) ? . 55502
Ni(1) S(5) 2.1621(14) ? . .
Ni(1) S(5) 2.1621(14) ? . 55502
S(1) C(1) 1.654(7) ? . .
S(2) C(1) 1.726(6) ? . .
S(2) C(2) 1.743(7) ? . .
S(3) C(1) 1.720(8) ? . .
S(3) C(3) 1.746(6) ? . .
S(4) C(2) 1.717(6) ? . .
S(5) C(3) 1.708(7) ? . .
C(2) C(3) 1.365(9) ? . .
Ni(2) S(9) 2.1673(15) ? . .
Ni(2) S(9) 2.1673(15) ? . 55602
Ni(2) S(10) 2.151(2) ? . .
Ni(2) S(10) 2.151(2) ? . 55602
S(6) C(4) 1.653(8) ? . .
S(7) C(4) 1.732(8) ? . .
S(7) C(5) 1.743(6) ? . .
S(8) C(4) 1.727(6) ? . .
S(8) C(6) 1.745(8) ? . .
S(9) C(5) 1.723(7) ? . .
S(10) C(6) 1.716(6) ? . .
C(5) C(6) 1.352(9) ? . .
O(1) C(7) 1.425(9) ? . .
O(1) C(18) 1.391(15) ? . .
O(2) C(8) 1.351(16) ? . .
O(2) C(9) 1.440(12) ? . .
O(3) C(10) 1.355(12) ? . .
O(3) C(11) 1.419(19) ? . .
O(4) C(12) 1.410(15) ? . .
O(4) C(13) 1.421(12) ? . .
O(5) C(14) 1.341(16) ? . .
O(5) C(15) 1.473(11) ? . .
O(6) C(16) 1.349(10) ? . .
O(6) C(17) 1.445(15) ? . .
C(7) C(8) 1.460(16) ? . .
C(9) C(10) 1.501(16) ? . .
C(11) C(12) 1.37(2) ? . .
C(13) C(14) 1.471(16) ? . .
C(15) C(16) 1.517(16) ? . .
C(17) C(18) 1.449(14) ? . .
N(1) C(19) 1.510(6) ? . .
C(19) C(20) 1.471(11) ? . .
C(19) C(21) 1.478(13) ? . .
C(19) C(22) 1.471(13) ? . .
C(20) C(23) 1.536(13) ? . .
C(21) C(25) 1.684(15) ? . .
C(22) C(27) 1.592(13) ? . .
C(23) C(24) 1.37(2) ? . .
C(23) C(28) 1.38(2) ? . .
C(24) C(25) 1.449(17) ? . .
C(25) C(26) 1.495(18) ? . .
C(26) C(27) 1.54(2) ? . .
C(27) C(28) 1.488(18) ? . .
C(7) H(1) 0.950(12) ? . .
C(7) H(2) 0.950(15) ? . .
C(8) H(3) 0.950(12) ? . .
C(8) H(4) 0.950(14) ? . .
C(9) H(5) 0.950(11) ? . .
C(9) H(6) 0.950(11) ? . .
C(10) H(7) 0.950(17) ? . .
C(10) H(8) 0.950(14) ? . .
C(11) H(9) 0.950(18) ? . .
C(11) H(10) 0.95(2) ? . .
C(12) H(11) 0.95(2) ? . .
C(12) H(12) 0.95(2) ? . .
C(13) H(13) 0.950(13) ? . .
C(13) H(14) 0.95(2) ? . .
C(14) H(15) 0.950(13) ? . .
C(14) H(16) 0.950(13) ? . .
C(15) H(17) 0.950(12) ? . .
C(15) H(18) 0.950(10) ? . .
C(16) H(19) 0.950(13) ? . .
C(16) H(20) 0.950(11) ? . .
C(17) H(21) 0.950(11) ? . .
C(17) H(22) 0.950(15) ? . .
C(18) H(23) 0.950(13) ? . .
C(18) H(24) 0.95(2) ? . .
N(1) H(40) 0.950 ? . .
N(1) H(41) 0.950 ? . .
N(1) H(42) 0.950 ? . .
C(20) H(25) 0.95(2) ? . .
C(20) H(26) 0.950(16) ? . .
C(21) H(27) 0.95(2) ? . .
C(21) H(28) 0.950(17) ? . .
C(22) H(29) 0.950(16) ? . .
C(22) H(30) 0.95(2) ? . .
C(23) H(37) 0.950 ? . .
C(24) H(31) 0.950(12) ? . .
C(24) H(32) 0.950(15) ? . .
C(25) H(38) 0.950 ? . .
C(26) H(33) 0.950(13) ? . .
C(26) H(34) 0.950(15) ? . .
C(27) H(39) 0.950 ? . .
C(28) H(35) 0.950(16) ? . .
C(28) H(36) 0.950(18) ? . .

loop_
_geom_contact_atom_site_label_1
_geom_contact_atom_site_label_2
_geom_contact_distance
_geom_contact_publ_flag
_geom_contact_site_symmetry_1
_geom_contact_site_symmetry_2
S(1) C(11) 3.593(16) ? . 56602
S(2) S(10) 3.522(2) ? . 55602
S(8) C(4) 3.579(9) ? . 65602
S(10) S(2) 3.522(2) ? . 55602
C(4) S(8) 3.579(9) ? . 65602
O(1) N(1) 3.009(10) ? . .
O(1) C(21) 3.263(17) ? . .
O(2) N(1) 2.924(6) ? . .
O(3) N(1) 3.033(9) ? . .
O(3) C(20) 3.216(13) ? . .
O(4) N(1) 2.984(10) ? . .
O(4) C(22) 3.530(12) ? . .
O(5) N(1) 2.999(7) ? . .
O(6) N(1) 2.974(9) ? . .
O(6) C(21) 3.485(13) ? . .
C(11) S(1) 3.593(16) ? . 56602
N(1) O(1) 3.009(10) ? . .
N(1) O(2) 2.924(6) ? . .
N(1) O(3) 3.033(9) ? . .
N(1) O(4) 2.984(10) ? . .
N(1) O(5) 2.999(7) ? . .
N(1) O(6) 2.974(9) ? . .
C(20) O(3) 3.216(13) ? . .
C(21) O(1) 3.263(17) ? . .
C(21) O(6) 3.485(13) ? . .
C(22) O(4) 3.530(12) ? . .
Ni(1) H(17) 3.489(7) ? . 54501
Ni(1) H(17) 3.489(7) ? . 56502
Ni(1) H(18) 2.941(7) ? . 54501
Ni(1) H(18) 2.941(7) ? . 56502
S(1) H(6) 3.286(8) ? . 45501
S(1) H(9) 3.045(17) ? . 56602
S(1) H(10) 3.542(14) ? . 56602
S(1) H(11) 3.059(16) ? . 56602
S(1) H(21) 3.313(10) ? . .
S(1) H(23) 3.572(11) ? . 56502
S(1) H(26) 3.080(8) ? . 45501
S(1) H(32) 3.175(10) ? . 45501
S(1) H(37) 3.364 ? . 45501
S(2) H(1) 3.459(12) ? . .
S(2) H(2) 3.564(11) ? . .
S(2) H(21) 3.267(12) ? . .
S(2) H(22) 3.251(8) ? . 56502
S(2) H(24) 3.187(12) ? . .
S(3) H(23) 3.433(10) ? . 56502
S(3) H(28) 3.108(10) ? . 56502
S(3) H(34) 3.504(14) ? . 56502
S(3) H(38) 3.565 ? . 56502
S(4) H(19) 3.074(8) ? . 56502
S(4) H(31) 3.363(9) ? . 66502
S(4) H(36) 3.160(10) ? . 66502
S(5) H(18) 3.153(7) ? . 56502
S(5) H(28) 3.360(13) ? . 56502
S(5) H(34) 3.022(10) ? . 56502
S(5) H(36) 3.194(14) ? . 44501
C(1) H(22) 3.574(9) ? . 56502
C(1) H(23) 3.236(11) ? . 56502
C(2) H(19) 3.130(9) ? . 56502
C(3) H(28) 3.325(12) ? . 56502
Ni(2) H(14) 3.080(13) ? . 54501
Ni(2) H(14) 3.080(13) ? . 56602
S(6) H(5) 2.906(7) ? . 65602
S(6) H(16) 3.213(10) ? . 64501
S(6) H(17) 3.323(9) ? . 64501
S(6) H(35) 3.179(15) ? . 54501
S(7) H(4) 3.476(12) ? . .
S(7) H(30) 3.494(12) ? . 54501
S(7) H(39) 3.069 ? . 54501
S(8) H(5) 3.084(8) ? . 65602
S(8) H(6) 3.366(8) ? . 65602
S(9) H(1) 3.545(8) ? . .
S(9) H(2) 3.299(7) ? . .
S(9) H(4) 3.224(13) ? . .
S(9) H(15) 3.340(13) ? . 54501
S(10) H(14) 3.066(15) ? . 54501
C(4) H(5) 3.331(11) ? . 65602
C(4) H(35) 3.393(16) ? . 54501
C(5) H(4) 3.177(14) ? . .
C(6) H(14) 3.495(15) ? . 54501
O(1) H(26) 3.536(15) ? . .
O(1) H(27) 2.436(16) ? . .
O(1) H(28) 3.533(17) ? . .
O(1) H(38) 3.539 ? . 66502
O(1) H(40) 2.071 ? . .
O(1) H(41) 3.523 ? . .
O(1) H(42) 3.453 ? . .
O(2) H(13) 2.867(10) ? . 56602
O(2) H(25) 3.566(11) ? . .
O(2) H(26) 3.134(9) ? . .
O(2) H(40) 2.531 ? . .
O(2) H(42) 2.477 ? . .
O(3) H(25) 2.433(12) ? . .
O(3) H(26) 3.367(15) ? . .
O(3) H(30) 3.580(11) ? . .
O(3) H(40) 3.531 ? . .
O(3) H(41) 3.519 ? . .
O(3) H(42) 2.100 ? . .
O(4) H(29) 3.548(13) ? . .
O(4) H(30) 2.909(11) ? . .
O(4) H(41) 2.617 ? . .
O(4) H(42) 2.537 ? . .
O(5) H(8) 2.831(10) ? . 56602
O(5) H(12) 3.355(17) ? . 56602
O(5) H(29) 3.435(11) ? . .
O(5) H(40) 3.334 ? . .
O(5) H(41) 2.094 ? . .
O(5) H(42) 3.317 ? . .
O(6) H(27) 3.303(12) ? . .
O(6) H(28) 3.006(13) ? . .
O(6) H(40) 2.517 ? . .
O(6) H(41) 2.610 ? . .
C(7) H(38) 3.365 ? . 66502
C(7) H(40) 2.944 ? . .
C(8) H(13) 3.549(13) ? . 56602
C(8) H(26) 3.486(14) ? . .
C(8) H(40) 3.064 ? . .
C(8) H(42) 3.545 ? . .
C(9) H(10) 3.57(2) ? . 66602
C(9) H(13) 3.489(13) ? . 56602
C(9) H(25) 3.513(11) ? . .
C(9) H(26) 3.382(11) ? . .
C(9) H(42) 3.085 ? . .
C(10) H(13) 3.395(16) ? . 56602
C(10) H(25) 3.436(12) ? . .
C(10) H(42) 2.830 ? . .
C(11) H(6) 3.50(2) ? . 66602
C(11) H(20) 3.592(13) ? . 56602
C(11) H(25) 3.296(18) ? . .
C(11) H(42) 2.986 ? . .
C(12) H(20) 3.412(15) ? . 56602
C(12) H(42) 3.111 ? . .
C(13) H(1) 3.578(14) ? . 56602
C(13) H(8) 3.299(17) ? . 56602
C(13) H(41) 3.206 ? . .
C(14) H(8) 3.172(14) ? . 56602
C(14) H(29) 3.463(13) ? . .
C(14) H(41) 2.804 ? . .
C(15) H(8) 3.498(11) ? . 56602
C(15) H(41) 2.846 ? . .
C(16) H(36) 3.497(16) ? . 45501
C(16) H(37) 2.962 ? . 45501
C(16) H(40) 3.598 ? . .
C(16) H(41) 3.219 ? . .
C(17) H(40) 3.108 ? . .
C(18) H(27) 2.87(2) ? . .
C(18) H(28) 3.56(2) ? . .
C(18) H(31) 3.587(19) ? . 66502
C(18) H(32) 3.261(18) ? . 66502
C(18) H(40) 2.903 ? . .
H(1) S(2) 3.459(12) ? . .
H(1) S(9) 3.545(8) ? . .
H(1) C(13) 3.578(14) ? . 56602
H(1) H(11) 3.326(15) ? . 56602
H(1) H(13) 3.071(15) ? . 56602
H(1) H(14) 3.207(12) ? . 56602
H(1) H(40) 3.139 ? . .
H(2) S(2) 3.564(11) ? . .
H(2) S(9) 3.299(7) ? . .
H(2) C(25) 3.453(13) ? . 66502
H(2) H(31) 3.307(19) ? . 66502
H(2) H(38) 2.643 ? . 66502
H(3) H(26) 2.936(16) ? . .
H(3) H(38) 3.403 ? . 66502
H(3) H(40) 3.203 ? . .
H(4) S(7) 3.476(12) ? . .
H(4) S(9) 3.224(13) ? . .
H(4) C(5) 3.177(14) ? . .
H(4) H(13) 3.556(14) ? . 56602
H(5) S(6) 2.906(7) ? . 65602
H(5) S(8) 3.084(8) ? . 65602
H(5) C(4) 3.331(11) ? . 65602
H(5) H(13) 3.509(13) ? . 56602
H(5) H(16) 3.207(11) ? . 56602
H(6) S(1) 3.286(8) ? . 65501
H(6) S(8) 3.366(8) ? . 65602
H(6) C(11) 3.50(2) ? . 66602
H(6) H(9) 3.25(2) ? . 66602
H(6) H(10) 2.89(2) ? . 66602
H(6) C(20) 3.397(11) ? . .
H(6) H(25) 3.076(11) ? . .
H(6) H(26) 2.842(12) ? . .
H(6) H(42) 3.266 ? . .
H(7) H(10) 3.192(17) ? . 66602
H(7) H(17) 3.430(11) ? . 56602
H(7) H(20) 3.399(13) ? . 56602
H(7) H(25) 3.19(2) ? . 66602
H(7) H(35) 2.978(15) ? . 66602
H(7) H(37) 3.220 ? . 66602
H(8) O(5) 2.831(10) ? . 56602
H(8) C(13) 3.299(17) ? . 56602
H(8) C(14) 3.172(14) ? . 56602
H(8) C(15) 3.498(11) ? . 56602
H(8) H(13) 2.600(18) ? . 56602
H(8) H(16) 2.953(14) ? . 56602
H(8) H(17) 3.306(11) ? . 56602
H(8) H(20) 3.248(15) ? . 56602
H(8) H(42) 2.954 ? . .
H(9) S(1) 3.045(17) ? . 56602
H(9) H(6) 3.25(2) ? . 66602
H(9) H(20) 2.995(14) ? . 56602
H(9) C(20) 3.532(19) ? . 66602
H(9) H(25) 3.027(18) ? . 66602
H(9) H(26) 3.51(2) ? . 66602
H(9) H(37) 2.898 ? . 66602
H(10) S(1) 3.542(14) ? . 56602
H(10) C(9) 3.57(2) ? . 66602
H(10) H(6) 2.89(2) ? . 66602
H(10) H(7) 3.192(17) ? . 66602
H(10) H(25) 3.05(2) ? . .
H(10) H(30) 3.145(17) ? . .
H(10) H(42) 3.222 ? . .
H(11) S(1) 3.059(16) ? . 56602
H(11) H(1) 3.326(15) ? . 56602
H(11) H(20) 3.381(16) ? . 56602
H(11) H(21) 3.157(14) ? . 56602
H(12) O(5) 3.355(17) ? . 56602
H(12) H(20) 2.830(15) ? . 56602
H(12) H(21) 3.425(17) ? . 56602
H(12) H(42) 3.243 ? . .
H(13) O(2) 2.867(10) ? . 56602
H(13) C(8) 3.549(13) ? . 56602
H(13) C(9) 3.489(13) ? . 56602
H(13) C(10) 3.395(16) ? . 56602
H(13) H(1) 3.071(15) ? . 56602
H(13) H(4) 3.556(14) ? . 56602
H(13) H(5) 3.509(13) ? . 56602
H(13) H(8) 2.600(18) ? . 56602
H(14) Ni(2) 3.080(13) ? . 56501
H(14) S(10) 3.066(15) ? . 56501
H(14) C(6) 3.495(15) ? . 56501
H(14) H(1) 3.207(12) ? . 56602
H(15) S(9) 3.340(13) ? . 56501
H(15) C(22) 3.408(14) ? . .
H(15) H(29) 2.767(14) ? . .
H(15) H(30) 3.227(14) ? . .
H(15) H(41) 2.775 ? . .
H(16) S(6) 3.213(10) ? . 46501
H(16) H(5) 3.207(11) ? . 56602
H(16) H(8) 2.953(14) ? . 56602
H(17) Ni(1) 3.489(7) ? . 56501
H(17) S(6) 3.323(9) ? . 46501
H(17) H(7) 3.430(11) ? . 56602
H(17) H(8) 3.306(11) ? . 56602
H(17) C(28) 3.480(18) ? . 45501
H(17) H(35) 3.204(18) ? . 45501
H(17) H(36) 2.972(18) ? . 45501
H(17) H(37) 3.387 ? . 45501
H(18) Ni(1) 2.941(7) ? . 56501
H(18) S(5) 3.153(7) ? . 56502
H(18) H(28) 3.465(14) ? . .
H(18) H(29) 3.129(15) ? . .
H(18) H(41) 2.836 ? . .
H(19) S(4) 3.074(8) ? . 56502
H(19) C(2) 3.130(9) ? . 56502
H(19) C(23) 3.290(13) ? . 45501
H(19) C(24) 3.498(16) ? . 45501
H(19) C(28) 3.504(16) ? . 45501
H(19) H(31) 2.874(17) ? . 45501
H(19) H(36) 2.919(16) ? . 45501
H(19) H(37) 2.649 ? . 45501
H(20) C(11) 3.592(13) ? . 56602
H(20) C(12) 3.412(15) ? . 56602
H(20) H(7) 3.399(13) ? . 56602
H(20) H(8) 3.248(15) ? . 56602
H(20) H(9) 2.995(14) ? . 56602
H(20) H(11) 3.381(16) ? . 56602
H(20) H(12) 2.830(15) ? . 56602
H(20) C(23) 3.381(15) ? . 45501
H(20) H(36) 3.557(16) ? . 45501
H(20) H(37) 2.479 ? . 45501
H(20) H(41) 3.580 ? . .
H(21) S(1) 3.313(10) ? . .
H(21) S(2) 3.267(12) ? . .
H(21) H(11) 3.157(14) ? . 56602
H(21) H(12) 3.425(17) ? . 56602
H(21) H(40) 3.359 ? . .
H(22) S(2) 3.251(8) ? . 56502
H(22) C(1) 3.574(9) ? . 56502
H(22) H(22) 3.128(18) ? . 56502
H(22) H(24) 3.316(18) ? . 56502
H(23) S(1) 3.572(11) ? . 56502
H(23) S(3) 3.433(10) ? . 56502
H(23) C(1) 3.236(11) ? . 56502
H(23) C(21) 3.14(2) ? . .
H(23) H(27) 2.44(2) ? . .
H(23) H(28) 3.01(2) ? . .
H(23) H(32) 2.967(19) ? . 66502
H(23) H(40) 3.120 ? . .
H(24) S(2) 3.187(12) ? . .
H(24) H(22) 3.316(18) ? . 56502
H(24) C(24) 3.171(17) ? . 66502
H(24) H(31) 2.769(19) ? . 66502
H(24) H(32) 2.763(16) ? . 66502
H(24) H(38) 3.382 ? . 66502
C(20) H(6) 3.397(11) ? . .
C(20) H(9) 3.532(19) ? . 66602
C(21) H(23) 3.14(2) ? . .
C(22) H(15) 3.408(14) ? . .
C(23) H(19) 3.290(13) ? . 65501
C(23) H(20) 3.381(15) ? . 65501
C(24) H(19) 3.498(16) ? . 65501
C(24) H(24) 3.171(17) ? . 66502
C(25) H(2) 3.453(13) ? . 66502
C(26) H(39) 3.310 ? . 67502
C(27) H(33) 3.584(16) ? . 67502
C(28) H(17) 3.480(18) ? . 65501
C(28) H(19) 3.504(16) ? . 65501
H(25) O(2) 3.566(11) ? . .
H(25) O(3) 2.433(12) ? . .
H(25) C(9) 3.513(11) ? . .
H(25) C(10) 3.436(12) ? . .
H(25) C(11) 3.296(18) ? . .
H(25) H(6) 3.076(11) ? . .
H(25) H(7) 3.19(2) ? . 66602
H(25) H(9) 3.027(18) ? . 66602
H(25) H(10) 3.05(2) ? . .
H(26) S(1) 3.080(8) ? . 65501
H(26) O(1) 3.536(15) ? . .
H(26) O(2) 3.134(9) ? . .
H(26) O(3) 3.367(15) ? . .
H(26) C(8) 3.486(14) ? . .
H(26) C(9) 3.382(11) ? . .
H(26) H(3) 2.936(16) ? . .
H(26) H(6) 2.842(12) ? . .
H(26) H(9) 3.51(2) ? . 66602
H(27) O(1) 2.436(16) ? . .
H(27) O(6) 3.303(12) ? . .
H(27) C(18) 2.87(2) ? . .
H(27) H(23) 2.44(2) ? . .
H(28) S(3) 3.108(10) ? . 56502
H(28) S(5) 3.360(13) ? . 56502
H(28) C(3) 3.325(12) ? . 56502
H(28) O(1) 3.533(17) ? . .
H(28) O(6) 3.006(13) ? . .
H(28) C(18) 3.56(2) ? . .
H(28) H(18) 3.465(14) ? . .
H(28) H(23) 3.01(2) ? . .
H(29) O(4) 3.548(13) ? . .
H(29) O(5) 3.435(11) ? . .
H(29) C(14) 3.463(13) ? . .
H(29) H(15) 2.767(14) ? . .
H(29) H(18) 3.129(15) ? . .
H(30) S(7) 3.494(12) ? . 56501
H(30) O(3) 3.580(11) ? . .
H(30) O(4) 2.909(11) ? . .
H(30) H(10) 3.145(17) ? . .
H(30) H(15) 3.227(14) ? . .
H(31) S(4) 3.363(9) ? . 66502
H(31) C(18) 3.587(19) ? . 66502
H(31) H(2) 3.307(19) ? . 66502
H(31) H(19) 2.874(17) ? . 65501
H(31) H(24) 2.769(19) ? . 66502
H(32) S(1) 3.175(10) ? . 65501
H(32) C(18) 3.261(18) ? . 66502
H(32) H(23) 2.967(19) ? . 66502
H(32) H(24) 2.763(16) ? . 66502
H(33) C(27) 3.584(16) ? . 67502
H(33) H(34) 3.60(2) ? . 67502
H(33) H(39) 2.790 ? . 67502
H(34) S(3) 3.504(14) ? . 56502
H(34) S(5) 3.022(10) ? . 56502
H(34) H(33) 3.60(2) ? . 67502
H(34) H(39) 3.021 ? . 67502
H(35) S(6) 3.179(15) ? . 56501
H(35) C(4) 3.393(16) ? . 56501
H(35) H(7) 2.978(15) ? . 66602
H(35) H(17) 3.204(18) ? . 65501
H(36) S(4) 3.160(10) ? . 66502
H(36) S(5) 3.194(14) ? . 66501
H(36) C(16) 3.497(16) ? . 65501
H(36) H(17) 2.972(18) ? . 65501
H(36) H(19) 2.919(16) ? . 65501
H(36) H(20) 3.557(16) ? . 65501
H(37) S(1) 3.364 ? . 65501
H(37) C(16) 2.962 ? . 65501
H(37) H(7) 3.220 ? . 66602
H(37) H(9) 2.898 ? . 66602
H(37) H(17) 3.387 ? . 65501
H(37) H(19) 2.649 ? . 65501
H(37) H(20) 2.479 ? . 65501
H(38) S(3) 3.565 ? . 56502
H(38) O(1) 3.539 ? . 66502
H(38) C(7) 3.365 ? . 66502
H(38) H(2) 2.643 ? . 66502
H(38) H(3) 3.403 ? . 66502
H(38) H(24) 3.382 ? . 66502
H(39) S(7) 3.069 ? . 56501
H(39) C(26) 3.310 ? . 67502
H(39) H(33) 2.790 ? . 67502
H(39) H(34) 3.021 ? . 67502
H(39) H(39) 3.582 ? . 67502
H(40) O(1) 2.071 ? . .
H(40) O(2) 2.531 ? . .
H(40) O(3) 3.531 ? . .
H(40) O(5) 3.334 ? . .
H(40) O(6) 2.517 ? . .
H(40) C(7) 2.944 ? . .
H(40) C(8) 3.064 ? . .
H(40) C(16) 3.598 ? . .
H(40) C(17) 3.108 ? . .
H(40) C(18) 2.903 ? . .
H(40) H(1) 3.139 ? . .
H(40) H(3) 3.203 ? . .
H(40) H(21) 3.359 ? . .
H(40) H(23) 3.120 ? . .
H(41) O(1) 3.523 ? . .
H(41) O(3) 3.519 ? . .
H(41) O(4) 2.617 ? . .
H(41) O(5) 2.094 ? . .
H(41) O(6) 2.610 ? . .
H(41) C(13) 3.206 ? . .
H(41) C(14) 2.804 ? . .
H(41) C(15) 2.846 ? . .
H(41) C(16) 3.219 ? . .
H(41) H(15) 2.775 ? . .
H(41) H(18) 2.836 ? . .
H(41) H(20) 3.580 ? . .
H(42) O(1) 3.453 ? . .
H(42) O(2) 2.477 ? . .
H(42) O(3) 2.100 ? . .
H(42) O(4) 2.537 ? . .
H(42) O(5) 3.317 ? . .
H(42) C(8) 3.545 ? . .
H(42) C(9) 3.085 ? . .
H(42) C(10) 2.830 ? . .
H(42) C(11) 2.986 ? . .
H(42) C(12) 3.111 ? . .
H(42) H(6) 3.266 ? . .
H(42) H(8) 2.954 ? . .
H(42) H(10) 3.222 ? . .
H(42) H(12) 3.243 ? . .

loop_
_geom_torsion_atom_site_label_1
_geom_torsion_atom_site_label_2
_geom_torsion_atom_site_label_3
_geom_torsion_atom_site_label_4
_geom_torsion
_geom_torsion_publ_flag
_geom_torsion_site_symmetry_1
_geom_torsion_site_symmetry_2
_geom_torsion_site_symmetry_3
_geom_torsion_site_symmetry_4
S(4) Ni(1) S(5) C(3) 3.40(19) ? . . . .
S(5) Ni(1) S(4) C(2) -4.05(18) ? . . . .
S(4) Ni(1) S(5) C(3) 176.60(19) ? . . 55502 55502
S(5) Ni(1) S(4) C(2) 175.95(18) ? 55502 . . .
S(4) Ni(1) S(5) C(3) -176.60(19) ? 55502 . . .
S(5) Ni(1) S(4) C(2) -175.95(18) ? . . 55502 55502
S(4) Ni(1) S(5) C(3) -3.40(19) ? 55502 . 55502 55502
S(5) Ni(1) S(4) C(2) 4.05(18) ? 55502 . 55502 55502
C(1) S(2) C(2) S(4) 179.1(3) ? . . . .
C(1) S(2) C(2) C(3) 0.2(4) ? . . . .
C(2) S(2) C(1) S(1) -179.9(3) ? . . . .
C(2) S(2) C(1) S(3) 1.9(3) ? . . . .
C(1) S(3) C(3) S(5) -176.4(3) ? . . . .
C(1) S(3) C(3) C(2) 3.0(4) ? . . . .
C(3) S(3) C(1) S(1) 179.0(3) ? . . . .
C(3) S(3) C(1) S(2) -2.8(3) ? . . . .
Ni(1) S(4) C(2) S(2) -174.7(2) ? . . . .
Ni(1) S(4) C(2) C(3) 4.2(4) ? . . . .
Ni(1) S(5) C(3) S(3) 177.5(2) ? . . . .
Ni(1) S(5) C(3) C(2) -1.8(4) ? . . . .
S(2) C(2) C(3) S(3) -2.1(5) ? . . . .
S(2) C(2) C(3) S(5) 177.2(2) ? . . . .
S(4) C(2) C(3) S(3) 178.9(2) ? . . . .
S(4) C(2) C(3) S(5) -1.8(6) ? . . . .
S(9) Ni(2) S(10) C(6) -0.3(3) ? . . . .
S(10) Ni(2) S(9) C(5) -0.4(2) ? . . . .
S(9) Ni(2) S(10) C(6) -179.7(3) ? . . 55602 55602
S(10) Ni(2) S(9) C(5) 179.6(2) ? 55602 . . .
S(9) Ni(2) S(10) C(6) 179.7(3) ? 55602 . . .
S(10) Ni(2) S(9) C(5) -179.6(2) ? . . 55602 55602
S(9) Ni(2) S(10) C(6) 0.3(3) ? 55602 . 55602 55602
S(10) Ni(2) S(9) C(5) 0.4(2) ? 55602 . 55602 55602
C(4) S(7) C(5) S(9) 179.0(5) ? . . . .
C(4) S(7) C(5) C(6) 0.2(5) ? . . . .
C(5) S(7) C(4) S(6) -178.1(5) ? . . . .
C(5) S(7) C(4) S(8) 1.0(5) ? . . . .
C(4) S(8) C(6) S(10) -176.6(5) ? . . . .
C(4) S(8) C(6) C(5) 1.7(7) ? . . . .
C(6) S(8) C(4) S(6) 177.6(5) ? . . . .
C(6) S(8) C(4) S(7) -1.6(5) ? . . . .
Ni(2) S(9) C(5) S(7) -177.5(4) ? . . . .
Ni(2) S(9) C(5) C(6) 1.3(7) ? . . . .
Ni(2) S(10) C(6) S(8) 179.4(4) ? . . . .
Ni(2) S(10) C(6) C(5) 1.2(8) ? . . . .
S(7) C(5) C(6) S(8) -1.3(9) ? . . . .
S(7) C(5) C(6) S(10) 177.0(4) ? . . . .
S(9) C(5) C(6) S(8) 179.9(4) ? . . . .
S(9) C(5) C(6) S(10) -1.8(10) ? . . . .
C(7) O(1) C(18) C(17) 89.6(12) ? . . . .
C(18) O(1) C(7) C(8) 178.0(8) ? . . . .
C(8) O(2) C(9) C(10) -172.7(6) ? . . . .
C(9) O(2) C(8) C(7) 174.2(6) ? . . . .
C(10) O(3) C(11) C(12) -85.6(13) ? . . . .
C(11) O(3) C(10) C(9) -175.5(10) ? . . . .
C(12) O(4) C(13) C(14) -168.1(12) ? . . . .
C(13) O(4) C(12) C(11) -171.3(14) ? . . . .
C(14) O(5) C(15) C(16) -174.4(6) ? . . . .
C(15) O(5) C(14) C(13) 174.6(6) ? . . . .
C(16) O(6) C(17) C(18) 178.2(7) ? . . . .
C(17) O(6) C(16) C(15) 175.1(6) ? . . . .
O(1) C(7) C(8) O(2) 63.9(9) ? . . . .
O(2) C(9) C(10) O(3) -70.4(10) ? . . . .
O(3) C(11) C(12) O(4) -61.7(17) ? . . . .
O(4) C(13) C(14) O(5) 61.5(11) ? . . . .
O(5) C(15) C(16) O(6) -64.3(7) ? . . . .
O(6) C(17) C(18) O(1) 57.8(11) ? . . . .
N(1) C(19) C(20) C(23) -172.7(10) ? . . . .
N(1) C(19) C(21) C(25) -168.9(7) ? . . . .
N(1) C(19) C(22) C(27) -175.1(8) ? . . . .
C(20) C(19) C(21) C(25) -51.3(11) ? . . . .
C(21) C(19) C(20) C(23) 70.1(13) ? . . . .
C(20) C(19) C(22) C(27) 65.4(11) ? . . . .
C(22) C(19) C(20) C(23) -52.1(13) ? . . . .
C(21) C(19) C(22) C(27) -54.8(12) ? . . . .
C(22) C(19) C(21) C(25) 69.3(10) ? . . . .
C(19) C(20) C(23) C(24) -74.0(12) ? . . . .
C(19) C(20) C(23) C(28) 47.5(18) ? . . . .
C(19) C(21) C(25) C(24) 43.9(14) ? . . . .
C(19) C(21) C(25) C(26) -72.5(10) ? . . . .
C(19) C(22) C(27) C(26) 49.2(11) ? . . . .
C(19) C(22) C(27) C(28) -66.3(14) ? . . . .
C(20) C(23) C(24) C(25) 69.2(11) ? . . . .
C(20) C(23) C(28) C(27) -54.7(15) ? . . . .
C(24) C(23) C(28) C(27) 59.7(12) ? . . . .
C(28) C(23) C(24) C(25) -54.8(14) ? . . . .
C(23) C(24) C(25) C(21) -57.7(14) ? . . . .
C(23) C(24) C(25) C(26) 44.8(12) ? . . . .
C(21) C(25) C(26) C(27) 73.2(10) ? . . . .
C(24) C(25) C(26) C(27) -39.1(11) ? . . . .
C(25) C(26) C(27) C(22) -67.3(10) ? . . . .
C(25) C(26) C(27) C(28) 43.0(12) ? . . . .
C(22) C(27) C(28) C(23) 60.3(13) ? . . . .
C(26) C(27) C(28) C(23) -53.6(11) ? . . . .
